data_4032945
loop_
_publ_author_name
'Sasano, Yoshifumi'
'Sato, Ryuma'
'Shigeta, Yasuteru'
'Yasuda, Nobuhiro'
'Maeda, Hiromitsu'

_publ_section_title
;
 H-Aggregated \p-Systems Based on Disulfide-Linked Dimers of
 Dipyrrolyldiketone Boron Complexes.
;
_journal_issue 20
_journal_name_full 'The Journal of organic chemistry'
_journal_page_first 11166
_journal_page_last 11172
_journal_paper_doi 10.1021/acs.joc.7b02185
_journal_volume 82
_journal_year 2017
_chemical_formula_moiety 'C25 H19 B F2 N2 O3 S'
_chemical_formula_sum 'C25 H19 B F2 N2 O3 S'
_chemical_formula_weight 476.29
_space_group_crystal_system monoclinic
_space_group_IT_number 14
_space_group_name_Hall '-P 2ybc'
_space_group_name_H-M_alt 'P 1 21/c 1'
_symmetry_space_group_name_Hall '-P 2ybc'
_symmetry_space_group_name_H-M 'P 1 21/c 1'
_atom_sites_solution_hydrogens geom
_audit_creation_method SHELXL-2014/7
_cell_angle_alpha 90
_cell_angle_beta 90.516(9)
_cell_angle_gamma 90
_cell_formula_units_Z 4
_cell_length_a 8.6359(17)
_cell_length_b 10.684(2)
_cell_length_c 23.378(5)
_cell_measurement_reflns_used 2145
_cell_measurement_temperature 93(2)
_cell_measurement_theta_max 68.2
_cell_measurement_theta_min 25.6
_cell_volume 2156.9(7)
_computing_structure_refinement 'SHELXL-2014/7 (Sheldrick, 2014)'
_diffrn_ambient_temperature 93(2)
_diffrn_detector_area_resol_mean 5.8140
_diffrn_measured_fraction_theta_full 0.977
_diffrn_measured_fraction_theta_max 0.977
_diffrn_measurement_device_type 'Rigaku XtaLAB P200'
_diffrn_measurement_method \w
_diffrn_radiation_source 'fine-focus sealed tube'
_diffrn_radiation_type CuK\a
_diffrn_radiation_wavelength 1.54187
_diffrn_reflns_av_R_equivalents 0.0234
_diffrn_reflns_av_unetI/netI 0.0181
_diffrn_reflns_Laue_measured_fraction_full 0.977
_diffrn_reflns_Laue_measured_fraction_max 0.977
_diffrn_reflns_limit_h_max 10
_diffrn_reflns_limit_h_min -10
_diffrn_reflns_limit_k_max 12
_diffrn_reflns_limit_k_min -10
_diffrn_reflns_limit_l_max 27
_diffrn_reflns_limit_l_min -28
_diffrn_reflns_number 14323
_diffrn_reflns_point_group_measured_fraction_full 0.977
_diffrn_reflns_point_group_measured_fraction_max 0.977
_diffrn_reflns_theta_full 67.687
_diffrn_reflns_theta_max 68.242
_diffrn_reflns_theta_min 6.592
_exptl_absorpt_coefficient_mu 1.767
_exptl_absorpt_correction_T_max 1.000
_exptl_absorpt_correction_T_min 0.845
_exptl_absorpt_correction_type multi-scan
_exptl_absorpt_process_details 'REQAB (Rigaku, 1998)'
_exptl_crystal_colour red
_exptl_crystal_density_diffrn 1.467
_exptl_crystal_description prism
_exptl_crystal_F_000 984
_exptl_crystal_size_max 0.480
_exptl_crystal_size_mid 0.100
_exptl_crystal_size_min 0.100
_refine_diff_density_max 0.368
_refine_diff_density_min -0.415
_refine_diff_density_rms 0.107
_refine_ls_extinction_method none
_refine_ls_goodness_of_fit_ref 1.025
_refine_ls_hydrogen_treatment constr
_refine_ls_matrix_type full
_refine_ls_number_parameters 308
_refine_ls_number_reflns 3865
_refine_ls_number_restraints 0
_refine_ls_restrained_S_all 1.025
_refine_ls_R_factor_all 0.0357
_refine_ls_R_factor_gt 0.0340
_refine_ls_shift/su_max 0.001
_refine_ls_shift/su_mean 0.000
_refine_ls_structure_factor_coef Fsqd
_refine_ls_weighting_details 'w=1/[\s^2^(Fo^2^)+(0.0600P)^2^+0.7717P] where P=(Fo^2^+2Fc^2^)/3'
_refine_ls_weighting_scheme calc
_refine_ls_wR_factor_gt 0.0913
_refine_ls_wR_factor_ref 0.0923
_reflns_Friedel_coverage 0.000
_reflns_number_gt 3592
_reflns_number_total 3865
_reflns_threshold_expression 'I > 2\s(I)'
_cod_data_source_file jo7b02185_si_002.cif
_cod_data_source_block 50731m_compound_5b
_cod_depositor_comments 'Adding full bibliography for 4032943--4032949.cif.'
_cod_database_code 4032945
_shelx_shelxl_version_number 2014/7
_shelx_space_group_comment
;
The symmetry employed for this shelxl refinement is uniquely defined
by the following loop, which should always be used as a source of
symmetry information in preference to the above space-group names.
They are only intended as comments.
;
_shelx_estimated_absorpt_t_min 0.484
_shelx_estimated_absorpt_t_max 0.843

loop_
_space_group_symop_operation_xyz
'x, y, z'
'-x, y+1/2, -z+1/2'
'-x, -y, -z'
'x, -y-1/2, z-1/2'

loop_
_atom_site_label
_atom_site_type_symbol
_atom_site_fract_x
_atom_site_fract_y
_atom_site_fract_z
_atom_site_U_iso_or_equiv
_atom_site_adp_type
_atom_site_occupancy
_atom_site_site_symmetry_order
_atom_site_calc_flag
_atom_site_refinement_flags_posn
_atom_site_refinement_flags_adp
C1 C 0.25043(17) 1.07592(14) 0.31217(6) 0.0202(3) Uani 1 1 d . .
H1 H 0.1887 1.1105 0.2823 0.024 Uiso 1 1 calc R U
N1 N 0.32711(13) 1.00417(11) 0.19460(4) 0.0158(3) Uani 1 1 d . .
H2 H 0.2765 1.0756 0.1962 0.019 Uiso 1 1 calc R U
N2 N 0.18944(13) 1.04493(11) -0.10825(5) 0.0158(2) Uani 1 1 d . .
H3 H 0.1356 1.1123 -0.0998 0.019 Uiso 1 1 calc R U
C2 C 0.22973(18) 1.11612(14) 0.36775(6) 0.0226(3) Uani 1 1 d . .
H4 H 0.1537 1.1778 0.3757 0.027 Uiso 1 1 calc R U
C3 C 0.31914(18) 1.06701(14) 0.41207(6) 0.0224(3) Uani 1 1 d . .
H5 H 0.3061 1.0962 0.4501 0.027 Uiso 1 1 calc R U
C4 C 0.42724(17) 0.97525(14) 0.40035(6) 0.0220(3) Uani 1 1 d . .
H6 H 0.4871 0.9400 0.4306 0.026 Uiso 1 1 calc R U
C5 C 0.44869(16) 0.93433(14) 0.34459(6) 0.0193(3) Uani 1 1 d . .
H7 H 0.5234 0.8714 0.3369 0.023 Uiso 1 1 calc R U
C6 C 0.36079(16) 0.98535(13) 0.29950(5) 0.0158(3) Uani 1 1 d . .
C7 C 0.38449(15) 0.94140(13) 0.24083(5) 0.0162(3) Uani 1 1 d . .
C8 C 0.45844(16) 0.83540(14) 0.22020(6) 0.0180(3) Uani 1 1 d . .
H8 H 0.5112 0.7746 0.2427 0.022 Uiso 1 1 calc R U
C9 C 0.44210(16) 0.83351(14) 0.16082(6) 0.0184(3) Uani 1 1 d . .
H9 H 0.4804 0.7709 0.1358 0.022 Uiso 1 1 calc R U
C10 C 0.35943(16) 0.94003(13) 0.14485(5) 0.0164(3) Uani 1 1 d . .
C11 C 0.31347(15) 0.99721(13) 0.09165(6) 0.0159(3) Uani 1 1 d . .
C12 C 0.31649(15) 0.94149(13) 0.03738(5) 0.0150(3) Uani 1 1 d . .
C13 C 0.27111(15) 1.01256(13) -0.01064(6) 0.0154(3) Uani 1 1 d . .
C14 C 0.26778(15) 0.97132(13) -0.06897(5) 0.0156(3) Uani 1 1 d . .
C15 C 0.33807(15) 0.87515(13) -0.09965(5) 0.0169(3) Uani 1 1 d . .
H10 H 0.3996 0.8095 -0.0842 0.020 Uiso 1 1 calc R U
C16 C 0.30124(16) 0.89330(13) -0.15721(5) 0.0174(3) Uani 1 1 d . .
H11 H 0.3346 0.8424 -0.1881 0.021 Uiso 1 1 calc R U
C17 C 0.20737(15) 0.99856(13) -0.16176(5) 0.0162(3) Uani 1 1 d . .
C18 C 0.13774(15) 1.05921(13) -0.21213(6) 0.0167(3) Uani 1 1 d . .
C19 C 0.01563(16) 1.14355(13) -0.20716(6) 0.0184(3) Uani 1 1 d . .
H12 H -0.0287 1.1582 -0.1707 0.022 Uiso 1 1 calc R U
C20 C -0.04214(17) 1.20643(14) -0.25467(6) 0.0217(3) Uani 1 1 d . .
H13 H -0.1248 1.2643 -0.2505 0.026 Uiso 1 1 calc R U
C21 C 0.02022(17) 1.18521(15) -0.30837(6) 0.0243(3) Uani 1 1 d . .
H14 H -0.0184 1.2289 -0.3409 0.029 Uiso 1 1 calc R U
C22 C 0.13948(17) 1.09950(16) -0.31391(6) 0.0258(3) Uani 1 1 d . .
H15 H 0.1815 1.0835 -0.3506 0.031 Uiso 1 1 calc R U
C23 C 0.19835(17) 1.03677(15) -0.26657(6) 0.0216(3) Uani 1 1 d . .
H16 H 0.2802 0.9783 -0.2711 0.026 Uiso 1 1 calc R U
C24 C 0.16582(17) 0.72276(13) 0.05113(5) 0.0171(3) Uani 1 1 d . .
C25 C 0.1482(2) 0.58590(15) 0.04041(7) 0.0313(4) Uani 1 1 d . .
H17 H 0.0699 0.5516 0.0661 0.047 Uiso 1 1 calc R U
H18 H 0.2474 0.5439 0.0474 0.047 Uiso 1 1 calc R U
H19 H 0.1156 0.5723 0.0006 0.047 Uiso 1 1 calc R U
S1 S 0.35133(4) 0.78079(3) 0.02969(2) 0.01581(11) Uani 1 1 d . .
O1 O 0.26448(12) 1.11274(9) 0.09822(4) 0.0213(2) Uani 1 1 d . .
O2 O 0.22730(12) 1.12968(9) -0.00470(4) 0.0210(2) Uani 1 1 d . .
O3 O 0.06839(11) 0.78929(9) 0.07146(4) 0.0207(2) Uani 1 1 d . .
F1 F 0.28085(15) 1.30108(9) 0.05137(4) 0.0415(3) Uani 1 1 d . .
F2 F 0.04840(12) 1.20876(13) 0.05878(4) 0.0522(4) Uani 1 1 d . .
B1 B 0.20215(19) 1.19052(16) 0.05093(6) 0.0175(3) Uani 1 1 d . .

loop_
_atom_site_aniso_label
_atom_site_aniso_U_11
_atom_site_aniso_U_22
_atom_site_aniso_U_33
_atom_site_aniso_U_23
_atom_site_aniso_U_13
_atom_site_aniso_U_12
C1 0.0248(7) 0.0190(8) 0.0167(7) 0.0023(5) -0.0014(5) 0.0001(6)
N1 0.0213(6) 0.0145(6) 0.0117(5) -0.0004(4) -0.0020(4) 0.0013(4)
N2 0.0218(6) 0.0137(6) 0.0118(5) -0.0010(4) -0.0020(4) 0.0014(5)
C2 0.0296(8) 0.0167(8) 0.0216(7) -0.0008(6) 0.0041(6) 0.0012(6)
C3 0.0342(8) 0.0204(8) 0.0128(6) -0.0015(5) 0.0040(6) -0.0072(6)
C4 0.0287(8) 0.0247(8) 0.0126(7) 0.0041(5) -0.0036(5) -0.0051(6)
C5 0.0223(7) 0.0196(8) 0.0159(7) 0.0016(5) -0.0010(5) 0.0004(6)
C6 0.0185(7) 0.0159(7) 0.0130(6) 0.0007(5) -0.0007(5) -0.0034(5)
C7 0.0176(7) 0.0182(7) 0.0128(6) 0.0017(5) -0.0027(5) -0.0025(5)
C8 0.0212(7) 0.0178(7) 0.0149(6) 0.0020(5) -0.0020(5) 0.0015(6)
C9 0.0217(7) 0.0189(7) 0.0146(6) -0.0011(5) -0.0013(5) 0.0008(6)
C10 0.0200(7) 0.0173(7) 0.0117(6) -0.0019(5) -0.0010(5) -0.0018(5)
C11 0.0174(7) 0.0144(7) 0.0159(7) 0.0003(5) -0.0012(5) -0.0013(5)
C12 0.0169(6) 0.0150(7) 0.0131(6) -0.0007(5) -0.0011(5) -0.0012(5)
C13 0.0173(7) 0.0132(7) 0.0157(7) -0.0014(5) -0.0006(5) -0.0014(5)
C14 0.0194(7) 0.0146(7) 0.0129(6) 0.0014(5) -0.0027(5) -0.0019(5)
C15 0.0199(7) 0.0169(7) 0.0140(6) -0.0009(5) -0.0019(5) 0.0001(5)
C16 0.0203(7) 0.0190(7) 0.0127(6) -0.0036(5) -0.0010(5) -0.0006(5)
C17 0.0179(7) 0.0181(7) 0.0124(6) -0.0016(5) -0.0012(5) -0.0043(5)
C18 0.0186(7) 0.0178(7) 0.0137(6) -0.0007(5) -0.0033(5) -0.0055(5)
C19 0.0201(7) 0.0205(8) 0.0144(6) -0.0014(5) -0.0027(5) -0.0039(6)
C20 0.0207(7) 0.0219(8) 0.0225(7) 0.0012(6) -0.0058(6) -0.0014(6)
C21 0.0249(8) 0.0304(9) 0.0174(7) 0.0070(6) -0.0063(6) -0.0042(6)
C22 0.0262(8) 0.0390(10) 0.0122(6) 0.0022(6) -0.0004(5) -0.0034(7)
C23 0.0216(7) 0.0279(8) 0.0152(7) -0.0011(6) -0.0015(5) 0.0006(6)
C24 0.0235(7) 0.0181(8) 0.0097(6) 0.0004(5) -0.0030(5) -0.0013(6)
C25 0.0426(10) 0.0201(9) 0.0314(8) -0.0051(6) 0.0051(7) -0.0071(7)
S1 0.01945(19) 0.0146(2) 0.01338(18) -0.00100(11) -0.00033(12) 0.00302(12)
O1 0.0378(6) 0.0134(5) 0.0126(5) -0.0017(4) -0.0041(4) 0.0040(4)
O2 0.0366(6) 0.0137(5) 0.0124(5) -0.0007(4) -0.0035(4) 0.0031(4)
O3 0.0213(5) 0.0227(6) 0.0180(5) -0.0012(4) 0.0006(4) 0.0008(4)
F1 0.0891(9) 0.0174(5) 0.0180(4) 0.0004(3) -0.0078(5) -0.0168(5)
F2 0.0298(5) 0.1099(11) 0.0167(5) -0.0028(5) -0.0021(4) 0.0262(6)
B1 0.0250(8) 0.0162(8) 0.0112(7) -0.0013(6) -0.0019(6) 0.0032(6)

loop_
_atom_type_symbol
_atom_type_description
_atom_type_scat_dispersion_real
_atom_type_scat_dispersion_imag
_atom_type_scat_source
C C 0.0181 0.0091 'International Tables Vol C Tables 4.2.6.8 and 6.1.1.4'
H H 0.0000 0.0000 'International Tables Vol C Tables 4.2.6.8 and 6.1.1.4'
N N 0.0311 0.0180 'International Tables Vol C Tables 4.2.6.8 and 6.1.1.4'
F F 0.0727 0.0534 'International Tables Vol C Tables 4.2.6.8 and 6.1.1.4'
O O 0.0492 0.0322 'International Tables Vol C Tables 4.2.6.8 and 6.1.1.4'
S S 0.3331 0.5567 'International Tables Vol C Tables 4.2.6.8 and 6.1.1.4'
B B 0.0090 0.0039 'International Tables Vol C Tables 4.2.6.8 and 6.1.1.4'

loop_
_geom_angle_atom_site_label_1
_geom_angle_atom_site_label_2
_geom_angle_atom_site_label_3
_geom_angle
C2 C1 C6 120.72(13)
C7 N1 C10 110.44(12)
C17 N2 C14 110.25(12)
C1 C2 C3 120.54(14)
C4 C3 C2 119.45(13)
C3 C4 C5 120.34(13)
C4 C5 C6 120.45(14)
C1 C6 C5 118.48(12)
C1 C6 C7 121.56(12)
C5 C6 C7 119.95(13)
N1 C7 C8 106.94(11)
N1 C7 C6 122.14(13)
C8 C7 C6 130.89(12)
C7 C8 C9 108.35(12)
C10 C9 C8 107.59(12)
N1 C10 C9 106.67(11)
N1 C10 C11 117.47(12)
C9 C10 C11 135.70(13)
O1 C11 C12 120.88(12)
O1 C11 C10 112.61(12)
C12 C11 C10 126.51(13)
C11 C12 C13 119.03(13)
C11 C12 S1 120.90(10)
C13 C12 S1 119.55(10)
O2 C13 C12 120.47(12)
O2 C13 C14 112.94(12)
C12 C13 C14 126.58(13)
N2 C14 C15 106.87(11)
N2 C14 C13 117.59(12)
C15 C14 C13 135.28(13)
C16 C15 C14 107.30(12)
C17 C16 C15 108.33(12)
N2 C17 C16 107.24(11)
N2 C17 C18 121.97(13)
C16 C17 C18 130.76(12)
C19 C18 C23 118.41(13)
C19 C18 C17 121.57(12)
C23 C18 C17 119.96(13)
C20 C19 C18 120.92(13)
C19 C20 C21 120.33(14)
C22 C21 C20 119.16(13)
C21 C22 C23 120.83(13)
C22 C23 C18 120.34(14)
O3 C24 C25 125.11(14)
O3 C24 S1 122.42(11)
C25 C24 S1 112.47(11)
C12 S1 C24 98.94(6)
C11 O1 B1 123.72(11)
C13 O2 B1 123.95(11)
F2 B1 F1 111.30(14)
F2 B1 O2 109.60(12)
F1 B1 O2 108.18(12)
F2 B1 O1 109.24(12)
F1 B1 O1 107.63(12)
O2 B1 O1 110.88(12)

loop_
_geom_bond_atom_site_label_1
_geom_bond_atom_site_label_2
_geom_bond_distance
C1 C2 1.382(2)
C1 C6 1.392(2)
N1 C7 1.3614(17)
N1 C10 1.3807(17)
N2 C17 1.3556(17)
N2 C14 1.3814(17)
C2 C3 1.389(2)
C3 C4 1.383(2)
C4 C5 1.389(2)
C5 C6 1.4036(19)
C6 C7 1.4659(18)
C7 C8 1.389(2)
C8 C9 1.3943(18)
C9 C10 1.393(2)
C10 C11 1.4384(19)
C11 O1 1.3142(18)
C11 C12 1.4018(18)
C12 C13 1.4080(19)
C12 S1 1.7527(14)
C13 O2 1.3151(17)
C13 C14 1.4329(18)
C14 C15 1.3952(19)
C15 C16 1.3934(18)
C16 C17 1.390(2)
C17 C18 1.4681(18)
C18 C19 1.393(2)
C18 C23 1.4010(19)
C19 C20 1.387(2)
C20 C21 1.389(2)
C21 C22 1.385(2)
C22 C23 1.387(2)
C24 O3 1.2025(18)
C24 C25 1.491(2)
C24 S1 1.7936(15)
O1 B1 1.4804(18)
O2 B1 1.4718(17)
F1 B1 1.363(2)
F2 B1 1.3561(19)

loop_
_geom_hbond_atom_site_label_D
_geom_hbond_atom_site_label_H
_geom_hbond_atom_site_label_A
_geom_hbond_distance_DH
_geom_hbond_distance_HA
_geom_hbond_distance_DA
_geom_hbond_angle_DHA
_geom_hbond_site_symmetry_A
N2 H3 O3 0.88 2.16 2.9782(16) 154.2 3_575
C9 H9 S1 0.95 2.71 3.2073(15) 113.2 .
C15 H10 S1 0.95 2.72 3.1884(15) 111.5 .
C25 H18 F1 0.98 2.61 3.261(2) 123.9 1_545

loop_
_geom_torsion_atom_site_label_1
_geom_torsion_atom_site_label_2
_geom_torsion_atom_site_label_3
_geom_torsion_atom_site_label_4
_geom_torsion
C6 C1 C2 C3 0.2(2)
C1 C2 C3 C4 -1.4(2)
C2 C3 C4 C5 1.4(2)
C3 C4 C5 C6 -0.1(2)
C2 C1 C6 C5 1.0(2)
C2 C1 C6 C7 179.97(13)
C4 C5 C6 C1 -1.1(2)
C4 C5 C6 C7 180.00(13)
C10 N1 C7 C8 1.23(15)
C10 N1 C7 C6 -177.17(12)
C1 C6 C7 N1 14.9(2)
C5 C6 C7 N1 -166.15(13)
C1 C6 C7 C8 -163.03(15)
C5 C6 C7 C8 15.9(2)
N1 C7 C8 C9 -1.26(16)
C6 C7 C8 C9 176.95(14)
C7 C8 C9 C10 0.83(16)
C7 N1 C10 C9 -0.72(15)
C7 N1 C10 C11 -176.88(12)
C8 C9 C10 N1 -0.08(15)
C8 C9 C10 C11 175.03(15)
N1 C10 C11 O1 8.64(17)
C9 C10 C11 O1 -166.07(15)
N1 C10 C11 C12 -170.96(13)
C9 C10 C11 C12 14.3(3)
O1 C11 C12 C13 2.2(2)
C10 C11 C12 C13 -178.27(13)
O1 C11 C12 S1 -169.55(10)
C10 C11 C12 S1 10.0(2)
C11 C12 C13 O2 0.3(2)
S1 C12 C13 O2 172.16(10)
C11 C12 C13 C14 179.65(13)
S1 C12 C13 C14 -8.53(19)
C17 N2 C14 C15 0.26(15)
C17 N2 C14 C13 175.22(11)
O2 C13 C14 N2 -14.10(18)
C12 C13 C14 N2 166.54(13)
O2 C13 C14 C15 159.03(15)
C12 C13 C14 C15 -20.3(3)
N2 C14 C15 C16 0.37(15)
C13 C14 C15 C16 -173.28(15)
C14 C15 C16 C17 -0.85(15)
C14 N2 C17 C16 -0.79(15)
C14 N2 C17 C18 -179.30(12)
C15 C16 C17 N2 1.01(15)
C15 C16 C17 C18 179.34(14)
N2 C17 C18 C19 -19.0(2)
C16 C17 C18 C19 162.92(14)
N2 C17 C18 C23 158.32(13)
C16 C17 C18 C23 -19.8(2)
C23 C18 C19 C20 -1.7(2)
C17 C18 C19 C20 175.66(13)
C18 C19 C20 C21 0.7(2)
C19 C20 C21 C22 0.7(2)
C20 C21 C22 C23 -1.1(2)
C21 C22 C23 C18 0.0(2)
C19 C18 C23 C22 1.3(2)
C17 C18 C23 C22 -176.04(13)
C11 C12 S1 C24 75.67(12)
C13 C12 S1 C24 -96.00(11)
O3 C24 S1 C12 -8.76(12)
C25 C24 S1 C12 170.81(11)
C12 C11 O1 B1 3.2(2)
C10 C11 O1 B1 -176.45(12)
C12 C13 O2 B1 -8.3(2)
C14 C13 O2 B1 172.33(12)
C13 O2 B1 F2 -108.41(15)
C13 O2 B1 F1 130.08(14)
C13 O2 B1 O1 12.27(19)
C11 O1 B1 F2 111.24(15)
C11 O1 B1 F1 -127.79(13)
C11 O1 B1 O2 -9.65(19)
